data_7010055
loop_
_publ_author_name
'Milani, Barbara'
'Paronetto, Federica'
'Zangrando, Ennio'

_publ_section_title
;
 Ligand driven \s,\p-\h3 structural rearrangements of organopalladium
 complexes: their relevance to the CO/styrene copolymerisation reaction
;
_journal_issue 18
_journal_name_full 'Journal of the Chemical Society, Dalton Transactions'
_journal_page_first 3055
_journal_paper_doi 10.1039/b005492p
_journal_year 2000
_chemical_formula_moiety '([(CH2)3 (P(C6H5)2)2] (C9 H15 O) Pd 1+ ) (P F6 1-)'
_chemical_formula_structural '[(P(Ph)2)-(CH2)3-(P(Ph)2) (C8 H12 (O C H3)) Pd] (P F6)'
_chemical_formula_sum 'C36 H41 F6 O P3 Pd'
_chemical_formula_weight 803.00
_chemical_name_systematic
;
bis[1,3-(diphenylphosphino)propane]-
[eta-3-(1-methoxy-2-cicloocten-1-yl]-palladium(II) 
exafluorophosphate
;
_space_group_IT_number 14
_symmetry_cell_setting monoclinic
_symmetry_space_group_name_Hall '-P 2yn'
_symmetry_space_group_name_H-M 'P 1 21/n 1'
_atom_sites_solution_hydrogens geom
_atom_sites_solution_primary direct
_atom_sites_solution_secondary difmap
_audit_creation_method SHELXL
_cell_angle_alpha 90.00
_cell_angle_beta 98.01(1)
_cell_angle_gamma 90.00
_cell_formula_units_Z 4
_cell_length_a 10.716(2)
_cell_length_b 18.008(2)
_cell_length_c 18.978(4)
_cell_measurement_reflns_used 25
_cell_measurement_temperature 293(2)
_cell_measurement_theta_max 16.5
_cell_measurement_theta_min 12.5
_cell_volume 3626.5(11)
_computing_cell_refinement 'CELDIM (Enraf-Nonius)'
_computing_data_collection 'CAD4 (Enraf-Nonius)'
_computing_data_reduction 'WinGX 1.63 (Farrugia, 1999)'
_computing_molecular_graphics 'Ortep3/Windows (Farrugia,1997)'
_computing_publication_material 'WinGX 1.63 (Farrugia, 1999)'
_computing_structure_refinement 'SHELXL-97 (Sheldrick, 1997)'
_computing_structure_solution 'SHELXS-86 (Sheldrick, 1990)'
_diffrn_ambient_temperature 293(2)
_diffrn_measurement_device 'Enraf Nonius CAD4'
_diffrn_measurement_method 'non-profiled omega scans'
_diffrn_radiation_monochromator graphite
_diffrn_radiation_source 'fine-focus sealed tube'
_diffrn_radiation_type MoK\a
_diffrn_radiation_wavelength 0.71073
_diffrn_reflns_av_R_equivalents 0.0278
_diffrn_reflns_av_sigmaI/netI 0.0740
_diffrn_reflns_limit_h_max 14
_diffrn_reflns_limit_h_min -14
_diffrn_reflns_limit_k_max 23
_diffrn_reflns_limit_k_min 0
_diffrn_reflns_limit_l_max 24
_diffrn_reflns_limit_l_min 0
_diffrn_reflns_number 8741
_diffrn_reflns_theta_max 28.05
_diffrn_reflns_theta_min 2.07
_diffrn_standards_decay_% 2
_diffrn_standards_interval_time 300
_diffrn_standards_number 3
_exptl_absorpt_coefficient_mu 0.703
_exptl_absorpt_correction_T_max 1.0000
_exptl_absorpt_correction_T_min 0.7874
_exptl_absorpt_correction_type psi-scan
_exptl_crystal_colour yellow
_exptl_crystal_density_diffrn 1.471
_exptl_crystal_description prism
_exptl_crystal_F_000 1640
_exptl_crystal_size_max 0.40
_exptl_crystal_size_mid 0.20
_exptl_crystal_size_min 0.18
_refine_diff_density_max 0.620
_refine_diff_density_min -0.662
_refine_diff_density_rms 0.076
_refine_ls_extinction_method none
_refine_ls_goodness_of_fit_all 0.975
_refine_ls_goodness_of_fit_obs 1.189
_refine_ls_matrix_type full
_refine_ls_number_parameters 425
_refine_ls_number_reflns 8213
_refine_ls_number_restraints 0
_refine_ls_restrained_S_all 0.975
_refine_ls_restrained_S_obs 1.189
_refine_ls_R_factor_all 0.1062
_refine_ls_R_factor_obs 0.0490
_refine_ls_shift/esd_max 0.003
_refine_ls_shift/esd_mean 0.000
_refine_ls_structure_factor_coef Fsqd
_refine_ls_weighting_details 'w=1/[\s^2^(Fo^2^)+(0.0762P)^2^] where P=(Fo^2^+2Fc^2^)/3'
_refine_ls_weighting_scheme calc
_refine_ls_wR_factor_all 0.1389
_refine_ls_wR_factor_obs 0.1256
_reflns_number_observed 4692
_reflns_number_total 8213
_reflns_observed_criterion >2sigma(I)
_cod_data_source_file b005492p.txt
_cod_data_source_block codp
_cod_depositor_comments
;
The following automatic conversions were performed:

'_refine_ls_weighting_scheme' value 'calc
w=1/[\s^2^(Fo^2^)+(0.0762P)^2^] where P=(Fo^2^+2Fc^2^)/3' was changed
to 'calc'. New tag '_refine_ls_weighting_details' was created. The
value of the new tag was set to 'w=1/[\s^2^(Fo^2^)+(0.0762P)^2^]
where P=(Fo^2^+2Fc^2^)/3'.

Automatic conversion script
Id: cif_fix_values 3143 2015-03-26 13:38:13Z robertas 
;
_cod_original_sg_symbol_H-M 'P 21/n'
_cod_database_code 7010055
_diffrn_standards_decay_corr_max 1.022
_diffrn_standards_decay_corr_min 0.943

loop_
_symmetry_equiv_pos_as_xyz
'x, y, z'
'x+1/2, -y+1/2, z+1/2'
'-x, -y, -z'
'-x-1/2, y-1/2, -z-1/2'

loop_
_atom_site_aniso_label
_atom_site_aniso_U_11
_atom_site_aniso_U_22
_atom_site_aniso_U_33
_atom_site_aniso_U_23
_atom_site_aniso_U_13
_atom_site_aniso_U_12
Pd 0.0479(2) 0.0494(2) 0.0500(2) -0.0017(2) 0.01202(13) -0.0008(2)
P1 0.0521(6) 0.0509(6) 0.0466(6) -0.0033(5) 0.0110(5) 0.0023(5)
P2 0.0530(6) 0.0589(7) 0.0554(7) -0.0059(5) 0.0177(5) -0.0059(5)
O1 0.087(3) 0.086(3) 0.081(3) -0.005(2) 0.032(2) 0.012(2)
C1 0.076(3) 0.050(3) 0.062(3) -0.005(2) 0.003(2) -0.010(2)
C2 0.060(3) 0.056(3) 0.102(4) 0.005(3) 0.023(3) -0.005(2)
C3 0.114(5) 0.071(3) 0.109(5) 0.012(3) 0.066(4) 0.001(3)
C4 0.152(7) 0.094(5) 0.123(6) 0.011(4) 0.080(5) -0.015(5)
C5 0.167(8) 0.069(4) 0.144(7) 0.034(4) 0.063(6) 0.001(5)
C6 0.126(6) 0.098(5) 0.097(5) 0.032(4) 0.030(4) 0.024(4)
C7 0.083(4) 0.092(4) 0.068(3) 0.007(3) 0.005(3) -0.003(3)
C8 0.066(3) 0.065(3) 0.058(3) -0.003(2) 0.017(2) -0.001(2)
C9 0.135(6) 0.119(5) 0.079(4) -0.017(4) 0.052(4) 0.003(4)
C10 0.064(3) 0.068(3) 0.068(3) -0.014(2) 0.023(2) -0.015(2)
C11 0.075(3) 0.052(3) 0.074(3) -0.013(2) 0.025(3) -0.012(2)
C12 0.067(3) 0.054(3) 0.060(3) -0.012(2) 0.021(2) -0.006(2)
C13 0.061(3) 0.064(3) 0.047(2) 0.003(2) 0.010(2) 0.006(2)
C14 0.104(4) 0.072(3) 0.064(3) -0.015(3) -0.008(3) 0.021(3)
C15 0.130(6) 0.115(6) 0.073(4) -0.021(4) -0.024(4) 0.024(5)
C16 0.125(6) 0.107(5) 0.084(4) 0.007(4) -0.024(4) 0.034(4)
C17 0.118(5) 0.085(4) 0.082(4) -0.002(3) -0.008(4) 0.031(4)
C18 0.097(4) 0.068(3) 0.067(3) -0.010(3) -0.007(3) 0.023(3)
C19 0.052(2) 0.054(2) 0.050(2) -0.003(2) 0.011(2) 0.002(2)
C20 0.063(3) 0.075(3) 0.075(3) -0.005(3) 0.018(3) -0.005(2)
C21 0.075(4) 0.101(4) 0.088(4) -0.014(3) 0.039(3) -0.015(3)
C22 0.129(6) 0.101(5) 0.079(4) -0.016(4) 0.054(4) -0.030(4)
C23 0.113(5) 0.115(5) 0.045(3) 0.004(3) 0.015(3) -0.017(4)
C24 0.072(3) 0.087(4) 0.058(3) 0.002(3) 0.014(2) -0.003(3)
C25 0.072(3) 0.061(3) 0.056(3) -0.005(2) 0.028(2) -0.001(2)
C26 0.098(4) 0.086(4) 0.055(3) 0.008(3) 0.014(3) -0.015(3)
C27 0.134(6) 0.120(5) 0.062(4) 0.000(4) -0.001(4) -0.029(5)
C28 0.206(9) 0.107(6) 0.059(4) 0.019(4) 0.039(5) -0.001(6)
C29 0.173(8) 0.079(4) 0.086(5) 0.008(4) 0.053(5) -0.015(4)
C30 0.111(5) 0.080(4) 0.069(4) 0.000(3) 0.034(3) -0.022(3)
C31 0.050(3) 0.067(3) 0.075(3) -0.017(2) 0.013(2) -0.005(2)
C32 0.080(4) 0.126(6) 0.096(5) -0.023(4) 0.023(3) 0.020(4)
C33 0.074(4) 0.144(7) 0.148(8) -0.048(6) 0.037(5) 0.011(4)
C34 0.054(4) 0.104(5) 0.177(9) -0.021(6) -0.004(5) 0.012(3)
C35 0.070(4) 0.109(6) 0.156(8) 0.009(5) -0.016(5) 0.009(4)
C36 0.062(3) 0.098(4) 0.103(5) 0.003(4) 0.003(3) -0.003(3)
P3 0.0547(7) 0.0931(10) 0.0791(10) -0.0314(8) 0.0128(7) -0.0026(7)
F1 0.195(6) 0.162(5) 0.287(8) -0.139(6) -0.063(5) 0.002(4)
F2 0.118(4) 0.231(7) 0.256(7) -0.057(6) 0.003(4) 0.063(4)
F3 0.218(6) 0.182(6) 0.235(7) -0.099(5) -0.063(6) -0.009(5)
F4 0.115(4) 0.386(11) 0.222(7) -0.099(7) -0.043(4) 0.127(6)
F5 0.321(10) 0.306(11) 0.235(8) 0.068(8) 0.139(8) -0.009(9)
F6 0.580(17) 0.277(10) 0.196(7) 0.092(7) 0.219(10) -0.003(11)

loop_
_atom_site_label
_atom_site_type_symbol
_atom_site_fract_x
_atom_site_fract_y
_atom_site_fract_z
_atom_site_U_iso_or_equiv
_atom_site_thermal_displace_type
_atom_site_occupancy
_atom_site_calc_flag
_atom_site_refinement_flags
_atom_site_disorder_group
Pd Pd 0.22889(3) 0.25958(2) 0.41182(2) 0.04861(12) Uani 1 d . .
P1 P 0.11998(10) 0.36309(6) 0.43745(6) 0.0495(3) Uani 1 d . .
P2 P 0.39118(11) 0.32534(7) 0.37292(6) 0.0548(3) Uani 1 d . .
O1 O 0.3996(4) 0.1028(2) 0.3833(2) 0.0827(10) Uani 1 d . .
C1 C 0.1912(5) 0.1416(2) 0.4006(3) 0.0633(12) Uani 1 d . .
H1 H 0.1609(5) 0.1269(2) 0.3544(3) 0.076 Uiso 1 calc R .
C2 C 0.1050(5) 0.1736(3) 0.4410(3) 0.0713(14) Uani 1 d . .
H2 H 0.0405(5) 0.2018(3) 0.4163(3) 0.086 Uiso 1 calc R .
C3 C 0.1060(6) 0.1671(3) 0.5196(3) 0.093(2) Uani 1 d . .
H3A H 0.0326(6) 0.1927(3) 0.5322(3) 0.112 Uiso 1 calc R .
H3B H 0.1800(6) 0.1926(3) 0.5432(3) 0.112 Uiso 1 calc R .
C4 C 0.1063(8) 0.0884(4) 0.5486(4) 0.117(3) Uani 1 d . .
H4A H 0.1163(8) 0.0913(4) 0.6001(4) 0.141 Uiso 1 calc R .
H4B H 0.0241(8) 0.0667(4) 0.5331(4) 0.141 Uiso 1 calc R .
C5 C 0.2038(8) 0.0365(4) 0.5284(4) 0.123(3) Uani 1 d . .
H5A H 0.1967(8) -0.0093(4) 0.5545(4) 0.147 Uiso 1 calc R .
H5B H 0.1808(8) 0.0250(4) 0.4784(4) 0.147 Uiso 1 calc R .
C6 C 0.3393(7) 0.0577(4) 0.5388(4) 0.106(2) Uani 1 d . .
H6A H 0.3870(7) 0.0165(4) 0.5232(4) 0.127 Uiso 1 calc R .
H6B H 0.3661(7) 0.0640(4) 0.5894(4) 0.127 Uiso 1 calc R .
C7 C 0.3747(5) 0.1280(3) 0.5007(3) 0.082(2) Uani 1 d . .
H7A H 0.3475(5) 0.1711(3) 0.5251(3) 0.098 Uiso 1 calc R .
H7B H 0.4656(5) 0.1304(3) 0.5033(3) 0.098 Uiso 1 calc R .
C8 C 0.3165(5) 0.1304(3) 0.4241(3) 0.0623(12) Uani 1 d . .
C9 C 0.3637(7) 0.0989(4) 0.3086(3) 0.107(2) Uani 1 d . .
H9A H 0.4319(19) 0.0787(26) 0.2868(4) 0.161 Uiso 1 calc R .
H9B H 0.3440(45) 0.1478(5) 0.2903(5) 0.161 Uiso 1 calc R .
H9C H 0.2910(29) 0.0676(22) 0.2982(3) 0.161 Uiso 1 calc R .
C10 C 0.4315(4) 0.4095(3) 0.4242(3) 0.0653(13) Uani 1 d . .
H10A H 0.4612(4) 0.3959(3) 0.4731(3) 0.078 Uiso 1 calc R .
H10B H 0.4999(4) 0.4344(3) 0.4054(3) 0.078 Uiso 1 calc R .
C11 C 0.3212(5) 0.4636(3) 0.4231(3) 0.0657(13) Uani 1 d . .
H11A H 0.2801(5) 0.4686(3) 0.3745(3) 0.079 Uiso 1 calc R .
H11B H 0.3541(5) 0.5119(3) 0.4387(3) 0.079 Uiso 1 calc R .
C12 C 0.2227(4) 0.4403(2) 0.4700(3) 0.0595(11) Uani 1 d . .
H12A H 0.1701(4) 0.4831(2) 0.4761(3) 0.071 Uiso 1 calc R .
H12B H 0.2663(4) 0.4272(2) 0.5165(3) 0.071 Uiso 1 calc R .
C13 C 0.0118(4) 0.3978(3) 0.3625(2) 0.0572(11) Uani 1 d . .
C14 C -0.0319(6) 0.3506(3) 0.3087(3) 0.082(2) Uani 1 d . .
H14 H 0.0014(6) 0.3030(3) 0.3077(3) 0.098 Uiso 1 calc R .
C15 C -0.1264(7) 0.3734(4) 0.2551(3) 0.110(2) Uani 1 d . .
H15 H -0.1585(7) 0.3402(4) 0.2195(3) 0.132 Uiso 1 calc R .
C16 C -0.1713(7) 0.4430(4) 0.2546(4) 0.109(2) Uani 1 d . .
H16 H -0.2331(7) 0.4584(4) 0.2182(4) 0.130 Uiso 1 calc R .
C17 C -0.1259(6) 0.4914(4) 0.3079(3) 0.097(2) Uani 1 d . .
H17 H -0.1569(6) 0.5397(4) 0.3075(3) 0.116 Uiso 1 calc R .
C18 C -0.0353(6) 0.4690(3) 0.3613(3) 0.079(2) Uani 1 d . .
H18 H -0.0052(6) 0.5021(3) 0.3973(3) 0.095 Uiso 1 calc R .
C19 C 0.0218(4) 0.3546(2) 0.5078(2) 0.0518(10) Uani 1 d . .
C20 C -0.1079(5) 0.3577(3) 0.4956(3) 0.0702(13) Uani 1 d . .
H20 H -0.1496(5) 0.3654(3) 0.4498(3) 0.084 Uiso 1 calc R .
C21 C -0.1755(6) 0.3492(3) 0.5522(3) 0.086(2) Uani 1 d . .
H21 H -0.2630(6) 0.3523(3) 0.5438(3) 0.103 Uiso 1 calc R .
C22 C -0.1190(7) 0.3365(4) 0.6184(4) 0.099(2) Uani 1 d . .
H22 H -0.1665(7) 0.3303(4) 0.6554(4) 0.119 Uiso 1 calc R .
C23 C 0.0084(7) 0.3329(4) 0.6308(3) 0.091(2) Uani 1 d . .
H23 H 0.0484(7) 0.3244(4) 0.6768(3) 0.109 Uiso 1 calc R .
C24 C 0.0796(5) 0.3417(3) 0.5759(3) 0.0720(13) Uani 1 d . .
H24 H 0.1670(5) 0.3388(3) 0.5852(3) 0.086 Uiso 1 calc R .
C25 C 0.3552(5) 0.3570(3) 0.2824(2) 0.0614(12) Uani 1 d . .
C26 C 0.2595(6) 0.3240(3) 0.2382(3) 0.0795(15) Uani 1 d . .
H26 H 0.2134(6) 0.2860(3) 0.2555(3) 0.095 Uiso 1 calc R .
C27 C 0.2302(7) 0.3464(4) 0.1680(3) 0.107(2) Uani 1 d . .
H27 H 0.1678(7) 0.3218(4) 0.1378(3) 0.128 Uiso 1 calc R .
C28 C 0.2921(9) 0.4039(4) 0.1433(4) 0.122(3) Uani 1 d . .
H28 H 0.2692(9) 0.4205(4) 0.0969(4) 0.147 Uiso 1 calc R .
C29 C 0.3887(8) 0.4383(4) 0.1863(4) 0.109(2) Uani 1 d . .
H29 H 0.4325(8) 0.4772(4) 0.1687(4) 0.131 Uiso 1 calc R .
C30 C 0.4206(6) 0.4150(3) 0.2555(3) 0.085(2) Uani 1 d . .
H30 H 0.4862(6) 0.4381(3) 0.2846(3) 0.102 Uiso 1 calc R .
C31 C 0.5388(4) 0.2748(3) 0.3774(3) 0.0635(12) Uani 1 d . .
C32 C 0.5909(6) 0.2557(4) 0.3178(4) 0.100(2) Uani 1 d . .
H32 H 0.5573(6) 0.2741(4) 0.2735(4) 0.120 Uiso 1 calc R .
C33 C 0.6955(7) 0.2080(5) 0.3246(5) 0.120(3) Uani 1 d . .
H33 H 0.7302(7) 0.1946(5) 0.2842(5) 0.144 Uiso 1 calc R .
C34 C 0.7464(6) 0.1815(4) 0.3880(6) 0.113(3) Uani 1 d . .
H34 H 0.8150(6) 0.1494(4) 0.3912(6) 0.136 Uiso 1 calc R .
C35 C 0.6991(6) 0.2009(4) 0.4462(5) 0.115(2) Uani 1 d . .
H35 H 0.7360(6) 0.1835(4) 0.4904(5) 0.138 Uiso 1 calc R .
C36 C 0.5938(5) 0.2475(3) 0.4413(4) 0.089(2) Uani 1 d . .
H36 H 0.5607(5) 0.2601(3) 0.4825(4) 0.106 Uiso 1 calc R .
P3 P -0.02441(12) 0.14262(9) 0.17424(8) 0.0753(4) Uani 1 d . .
F1 F 0.0289(6) 0.2001(3) 0.2263(4) 0.224(4) Uani 1 d . .
F2 F 0.0982(5) 0.0977(4) 0.1876(4) 0.204(3) Uani 1 d . .
F3 F -0.0795(6) 0.0773(4) 0.1290(4) 0.221(3) Uani 1 d . .
F4 F -0.1493(5) 0.1785(5) 0.1695(4) 0.247(4) Uani 1 d . .
F5 F -0.0564(9) 0.1017(6) 0.2403(5) 0.278(4) Uani 1 d . .
F6 F 0.0061(12) 0.1763(6) 0.1118(4) 0.335(6) Uani 1 d . .

loop_
_atom_type_symbol
_atom_type_description
_atom_type_scat_dispersion_real
_atom_type_scat_dispersion_imag
_atom_type_scat_source
Pd Pd -0.9988 1.0072 'International Tables Vol C Tables 4.2.6.8 and 6.1.1.4'
P P 0.1023 0.0942 'International Tables Vol C Tables 4.2.6.8 and 6.1.1.4'
F F 0.0171 0.0103 'International Tables Vol C Tables 4.2.6.8 and 6.1.1.4'
O O 0.0106 0.0060 'International Tables Vol C Tables 4.2.6.8 and 6.1.1.4'
C C 0.0033 0.0016 'International Tables Vol C Tables 4.2.6.8 and 6.1.1.4'
H H 0.0000 0.0000 'International Tables Vol C Tables 4.2.6.8 and 6.1.1.4'

loop_
_geom_angle_atom_site_label_1
_geom_angle_atom_site_label_2
_geom_angle_atom_site_label_3
_geom_angle
_geom_angle_site_symmetry_1
_geom_angle_site_symmetry_3
_geom_angle_publ_flag
C2 Pd C1 37.8(2) . . ?
C2 Pd P1 100.35(14) . . ?
C1 Pd P1 136.55(14) . . ?
C2 Pd P2 165.10(14) . . ?
C1 Pd P2 127.58(14) . . ?
P1 Pd P2 94.55(4) . . ?
C2 Pd C8 63.1(2) . . ?
C1 Pd C8 33.1(2) . . ?
P1 Pd C8 158.73(11) . . ?
P2 Pd C8 102.52(11) . . ?
C13 P1 C19 103.5(2) . . ?
C13 P1 C12 106.9(2) . . ?
C19 P1 C12 101.5(2) . . ?
C13 P1 Pd 113.8(2) . . ?
C19 P1 Pd 116.91(14) . . ?
C12 P1 Pd 113.0(2) . . ?
C25 P2 C31 105.8(2) . . ?
C25 P2 C10 104.5(2) . . ?
C31 P2 C10 104.6(2) . . ?
C25 P2 Pd 113.4(2) . . ?
C31 P2 Pd 114.7(2) . . ?
C10 P2 Pd 112.9(2) . . ?
C8 O1 C9 118.8(4) . . ?
C8 C1 C2 124.9(5) . . ?
C8 C1 Pd 87.2(3) . . ?
C2 C1 Pd 70.9(3) . . ?
C1 C2 C3 126.8(5) . . ?
C1 C2 Pd 71.3(3) . . ?
C3 C2 Pd 113.1(4) . . ?
C2 C3 C4 115.7(5) . . ?
C5 C4 C3 117.2(5) . . ?
C6 C5 C4 120.8(7) . . ?
C5 C6 C7 116.8(5) . . ?
C8 C7 C6 112.6(5) . . ?
O1 C8 C1 124.1(5) . . ?
O1 C8 C7 109.0(4) . . ?
C1 C8 C7 125.2(5) . . ?
O1 C8 Pd 123.7(3) . . ?
C1 C8 Pd 59.7(2) . . ?
C7 C8 Pd 102.5(3) . . ?
C11 C10 P2 113.4(3) . . ?
C10 C11 C12 114.4(4) . . ?
C11 C12 P1 116.4(3) . . ?
C14 C13 C18 118.8(5) . . ?
C14 C13 P1 119.2(4) . . ?
C18 C13 P1 121.7(4) . . ?
C13 C14 C15 120.2(5) . . ?
C16 C15 C14 120.2(6) . . ?
C15 C16 C17 119.9(6) . . ?
C18 C17 C16 120.2(6) . . ?
C17 C18 C13 120.6(5) . . ?
C24 C19 C20 118.4(4) . . ?
C24 C19 P1 118.4(3) . . ?
C20 C19 P1 123.2(4) . . ?
C19 C20 C21 119.4(5) . . ?
C22 C21 C20 122.0(6) . . ?
C21 C22 C23 119.1(6) . . ?
C22 C23 C24 120.8(6) . . ?
C19 C24 C23 120.3(5) . . ?
C26 C25 C30 118.4(5) . . ?
C26 C25 P2 119.3(4) . . ?
C30 C25 P2 122.3(4) . . ?
C25 C26 C27 120.8(5) . . ?
C28 C27 C26 120.1(6) . . ?
C27 C28 C29 120.4(6) . . ?
C28 C29 C30 119.7(6) . . ?
C29 C30 C25 120.5(6) . . ?
C36 C31 C32 117.8(5) . . ?
C36 C31 P2 119.2(4) . . ?
C32 C31 P2 122.5(5) . . ?
C31 C32 C33 119.3(7) . . ?
C34 C33 C32 121.4(7) . . ?
C35 C34 C33 120.0(7) . . ?
C34 C35 C36 120.1(8) . . ?
C31 C36 C35 121.3(7) . . ?
F6 P3 F4 94.3(6) . . ?
F6 P3 F1 98.5(6) . . ?
F4 P3 F1 89.8(4) . . ?
F6 P3 F3 88.5(5) . . ?
F4 P3 F3 91.6(4) . . ?
F1 P3 F3 172.8(5) . . ?
F6 P3 F5 176.7(6) . . ?
F4 P3 F5 87.5(5) . . ?
F1 P3 F5 84.3(5) . . ?
F3 P3 F5 88.7(5) . . ?
F6 P3 F2 94.1(6) . . ?
F4 P3 F2 171.3(5) . . ?
F1 P3 F2 90.9(3) . . ?
F3 P3 F2 86.7(4) . . ?
F5 P3 F2 84.0(5) . . ?

loop_
_geom_bond_atom_site_label_1
_geom_bond_atom_site_label_2
_geom_bond_distance
_geom_bond_site_symmetry_2
_geom_bond_publ_flag
Pd C2 2.162(5) . ?
Pd C1 2.168(4) . ?
Pd P1 2.2874(11) . ?
Pd P2 2.3086(12) . ?
Pd C8 2.507(5) . ?
P1 C13 1.816(5) . ?
P1 C19 1.817(4) . ?
P1 C12 1.827(4) . ?
P2 C25 1.801(5) . ?
P2 C31 1.817(5) . ?
P2 C10 1.820(5) . ?
O1 C8 1.354(6) . ?
O1 C9 1.417(7) . ?
C1 C8 1.370(7) . ?
C1 C2 1.403(7) . ?
C2 C3 1.496(8) . ?
C3 C4 1.519(8) . ?
C4 C5 1.490(9) . ?
C5 C6 1.487(9) . ?
C6 C7 1.532(8) . ?
C7 C8 1.500(7) . ?
C10 C11 1.529(7) . ?
C11 C12 1.530(6) . ?
C13 C14 1.361(7) . ?
C13 C18 1.377(7) . ?
C14 C15 1.393(8) . ?
C15 C16 1.343(9) . ?
C16 C17 1.371(9) . ?
C17 C18 1.364(7) . ?
C19 C24 1.374(6) . ?
C19 C20 1.378(6) . ?
C20 C21 1.385(7) . ?
C21 C22 1.336(9) . ?
C22 C23 1.354(9) . ?
C23 C24 1.383(7) . ?
C25 C26 1.367(7) . ?
C25 C30 1.393(7) . ?
C26 C27 1.386(8) . ?
C27 C28 1.349(9) . ?
C28 C29 1.372(10) . ?
C29 C30 1.376(8) . ?
C31 C36 1.364(8) . ?
C31 C32 1.373(8) . ?
C32 C33 1.403(10) . ?
C33 C34 1.338(10) . ?
C34 C35 1.325(11) . ?
C35 C36 1.399(9) . ?
P3 F6 1.410(6) . ?
P3 F4 1.477(5) . ?
P3 F1 1.489(4) . ?
P3 F3 1.526(5) . ?
P3 F5 1.533(7) . ?
P3 F2 1.534(5) . ?

loop_
_geom_torsion_atom_site_label_1
_geom_torsion_atom_site_label_2
_geom_torsion_atom_site_label_3
_geom_torsion_atom_site_label_4
_geom_torsion
_geom_torsion_site_symmetry_1
_geom_torsion_site_symmetry_2
_geom_torsion_site_symmetry_3
_geom_torsion_site_symmetry_4
_geom_torsion_publ_flag
C2 Pd P1 C13 -91.7(2) . . . . ?
C1 Pd P1 C13 -78.8(3) . . . . ?
P2 Pd P1 C13 88.0(2) . . . . ?
C8 Pd P1 C13 -128.5(4) . . . . ?
C2 Pd P1 C19 28.8(2) . . . . ?
C1 Pd P1 C19 41.7(3) . . . . ?
P2 Pd P1 C19 -151.5(2) . . . . ?
C8 Pd P1 C19 -8.0(4) . . . . ?
C2 Pd P1 C12 146.1(2) . . . . ?
C1 Pd P1 C12 159.0(3) . . . . ?
P2 Pd P1 C12 -34.2(2) . . . . ?
C8 Pd P1 C12 109.3(4) . . . . ?
C2 Pd P2 C25 97.3(6) . . . . ?
C1 Pd P2 C25 87.0(2) . . . . ?
P1 Pd P2 C25 -81.5(2) . . . . ?
C8 Pd P2 C25 111.2(2) . . . . ?
C2 Pd P2 C31 -24.4(7) . . . . ?
C1 Pd P2 C31 -34.7(3) . . . . ?
P1 Pd P2 C31 156.7(2) . . . . ?
C8 Pd P2 C31 -10.5(2) . . . . ?
C2 Pd P2 C10 -144.1(7) . . . . ?
C1 Pd P2 C10 -154.4(3) . . . . ?
P1 Pd P2 C10 37.0(2) . . . . ?
C8 Pd P2 C10 -130.2(2) . . . . ?
C2 Pd C1 C8 -128.6(5) . . . . ?
P1 Pd C1 C8 -149.5(2) . . . . ?
P2 Pd C1 C8 47.1(3) . . . . ?
C8 Pd C1 C8 0.0 . . . . ?
C2 Pd C1 C2 0.0 . . . . ?
P1 Pd C1 C2 -21.0(4) . . . . ?
P2 Pd C1 C2 175.7(3) . . . . ?
C8 Pd C1 C2 128.6(5) . . . . ?
C8 C1 C2 C3 -33.1(8) . . . . ?
Pd C1 C2 C3 -105.3(5) . . . . ?
C8 C1 C2 Pd 72.2(5) . . . . ?
Pd C1 C2 Pd 0.0 . . . . ?
C1 Pd C2 C1 0.0 . . . . ?
P1 Pd C2 C1 165.5(3) . . . . ?
P2 Pd C2 C1 -13.3(8) . . . . ?
C8 Pd C2 C1 -28.6(3) . . . . ?
C1 Pd C2 C3 122.9(5) . . . . ?
P1 Pd C2 C3 -71.6(4) . . . . ?
P2 Pd C2 C3 109.5(6) . . . . ?
C8 Pd C2 C3 94.3(4) . . . . ?
C1 C2 C3 C4 -55.1(8) . . . . ?
Pd C2 C3 C4 -138.5(5) . . . . ?
C2 C3 C4 C5 51.7(10) . . . . ?
C3 C4 C5 C6 51.8(11) . . . . ?
C4 C5 C6 C7 -58.7(9) . . . . ?
C5 C6 C7 C8 -47.2(8) . . . . ?
C9 O1 C8 C1 13.5(8) . . . . ?
C9 O1 C8 C7 179.3(5) . . . . ?
C9 O1 C8 Pd -60.3(6) . . . . ?
C2 C1 C8 O1 -176.6(5) . . . . ?
Pd C1 C8 O1 -112.4(5) . . . . ?
C2 C1 C8 C7 19.8(8) . . . . ?
Pd C1 C8 C7 84.1(5) . . . . ?
C2 C1 C8 Pd -64.2(4) . . . . ?
Pd C1 C8 Pd 0.0 . . . . ?
C6 C7 C8 O1 -94.4(6) . . . . ?
C6 C7 C8 C1 71.2(7) . . . . ?
C6 C7 C8 Pd 132.9(4) . . . . ?
C2 Pd C8 O1 145.5(5) . . . . ?
C1 Pd C8 O1 113.0(5) . . . . ?
P1 Pd C8 O1 -173.1(2) . . . . ?
P2 Pd C8 O1 -30.5(4) . . . . ?
C2 Pd C8 C1 32.5(3) . . . . ?
C1 Pd C8 C1 0.0 . . . . ?
P1 Pd C8 C1 73.9(5) . . . . ?
P2 Pd C8 C1 -143.5(3) . . . . ?
C2 Pd C8 C7 -91.1(4) . . . . ?
C1 Pd C8 C7 -123.6(5) . . . . ?
P1 Pd C8 C7 -49.7(5) . . . . ?
P2 Pd C8 C7 92.9(3) . . . . ?
C25 P2 C10 C11 65.0(4) . . . . ?
C31 P2 C10 C11 176.0(4) . . . . ?
Pd P2 C10 C11 -58.7(4) . . . . ?
P2 C10 C11 C12 75.3(5) . . . . ?
C10 C11 C12 P1 -73.2(5) . . . . ?
C13 P1 C12 C11 -72.2(4) . . . . ?
C19 P1 C12 C11 179.7(4) . . . . ?
Pd P1 C12 C11 53.7(4) . . . . ?
C19 P1 C13 C14 -104.4(4) . . . . ?
C12 P1 C13 C14 149.0(4) . . . . ?
Pd P1 C13 C14 23.5(5) . . . . ?
C19 P1 C13 C18 70.1(5) . . . . ?
C12 P1 C13 C18 -36.5(5) . . . . ?
Pd P1 C13 C18 -162.0(4) . . . . ?
C18 C13 C14 C15 -2.6(9) . . . . ?
P1 C13 C14 C15 172.1(5) . . . . ?
C13 C14 C15 C16 2.7(11) . . . . ?
C14 C15 C16 C17 -1.4(12) . . . . ?
C15 C16 C17 C18 0.0(12) . . . . ?
C16 C17 C18 C13 0.2(11) . . . . ?
C14 C13 C18 C17 1.1(9) . . . . ?
P1 C13 C18 C17 -173.4(5) . . . . ?
C13 P1 C19 C24 -168.9(4) . . . . ?
C12 P1 C19 C24 -58.2(4) . . . . ?
Pd P1 C19 C24 65.2(4) . . . . ?
C13 P1 C19 C20 13.7(4) . . . . ?
C12 P1 C19 C20 124.4(4) . . . . ?
Pd P1 C19 C20 -112.2(4) . . . . ?
C24 C19 C20 C21 1.3(7) . . . . ?
P1 C19 C20 C21 178.7(4) . . . . ?
C19 C20 C21 C22 -1.4(9) . . . . ?
C20 C21 C22 C23 0.9(10) . . . . ?
C21 C22 C23 C24 -0.4(10) . . . . ?
C20 C19 C24 C23 -0.8(8) . . . . ?
P1 C19 C24 C23 -178.3(4) . . . . ?
C22 C23 C24 C19 0.3(9) . . . . ?
C31 P2 C25 C26 107.4(4) . . . . ?
C10 P2 C25 C26 -142.5(4) . . . . ?
Pd P2 C25 C26 -19.1(5) . . . . ?
C31 P2 C25 C30 -73.4(5) . . . . ?
C10 P2 C25 C30 36.7(5) . . . . ?
Pd P2 C25 C30 160.0(4) . . . . ?
C30 C25 C26 C27 1.5(9) . . . . ?
P2 C25 C26 C27 -179.3(5) . . . . ?
C25 C26 C27 C28 -3.4(11) . . . . ?
C26 C27 C28 C29 3.3(12) . . . . ?
C27 C28 C29 C30 -1.6(12) . . . . ?
C28 C29 C30 C25 -0.2(10) . . . . ?
C26 C25 C30 C29 0.2(8) . . . . ?
P2 C25 C30 C29 -178.9(5) . . . . ?
C25 P2 C31 C36 176.3(4) . . . . ?
C10 P2 C31 C36 66.3(5) . . . . ?
Pd P2 C31 C36 -57.9(5) . . . . ?
C25 P2 C31 C32 -11.0(5) . . . . ?
C10 P2 C31 C32 -121.0(5) . . . . ?
Pd P2 C31 C32 114.8(5) . . . . ?
C36 C31 C32 C33 1.5(9) . . . . ?
P2 C31 C32 C33 -171.3(5) . . . . ?
C31 C32 C33 C34 -0.8(12) . . . . ?
C32 C33 C34 C35 -0.9(13) . . . . ?
C33 C34 C35 C36 1.7(12) . . . . ?
C32 C31 C36 C35 -0.7(9) . . . . ?
P2 C31 C36 C35 172.4(5) . . . . ?
C34 C35 C36 C31 -1.0(11) . . . . ?
